data_7125357
loop_
_publ_author_name
'Xie, Ming-Sheng'
'Zhao, Guo-Feng'
'Qin, Tao'
'Suo, Yong-Bo'
'Qu, Gui-Rong'
'Guo, Hai-Ming'

_publ_section_title
;
 Thiourea participation in [3+2] cycloaddition with donor-acceptor
 cyclopropanes: a domino process to 2-amino-dihydrothiophenes.
;
_journal_issue 11
_journal_name_full 'Chemical communications (Cambridge, England)'
_journal_page_first 1580
_journal_page_last 1583
_journal_paper_doi 10.1039/c8cc09595g
_journal_volume 55
_journal_year 2019
_chemical_formula_moiety 'C12 H11 Cl2 N O2 S'
_chemical_formula_sum 'C12 H11 Cl2 N O2 S'
_chemical_formula_weight 304.20
_space_group_crystal_system monoclinic
_space_group_IT_number 14
_space_group_name_Hall '-P 2ybc'
_space_group_name_H-M_alt 'P 1 21/c 1'
_symmetry_Int_Tables_number 14
_atom_sites_solution_primary direct
_audit_creation_date 2018-02-01
_audit_creation_method
;
Olex2 1.2
(compiled 2017.03.28 svn.r3405 for OlexSys, GUI svn.r5337)
;
_audit_update_record
;
2018-06-14 deposited with the CCDC.
2019-01-07 downloaded from the CCDC.
;
_cell_angle_alpha 90
_cell_angle_beta 96.80(3)
_cell_angle_gamma 90
_cell_formula_units_Z 4
_cell_length_a 11.687(2)
_cell_length_b 9.6570(19)
_cell_length_c 11.950(2)
_cell_measurement_reflns_used 3701
_cell_measurement_temperature 296(2)
_cell_measurement_theta_max 27.72
_cell_measurement_theta_min 2.72
_cell_volume 1339.2(4)
_computing_cell_refinement 'Bruker SAINT'
_computing_data_collection 'Bruker APEX2'
_computing_data_reduction 'Bruker SAINT A '
_computing_molecular_graphics 'Olex2 (Dolomanov et al., 2009)'
_computing_publication_material 'Olex2 (Dolomanov et al., 2009)'
_computing_structure_refinement 'olex2.refine (Bourhis et al., 2015)'
_computing_structure_solution 'SIR2004 (Burla et al., 2007)'
_diffrn_ambient_temperature 296.15
_diffrn_measured_fraction_theta_full 0.9983
_diffrn_measured_fraction_theta_max 0.9983
_diffrn_measurement_device_type 'multiwire proportional'
_diffrn_measurement_method 'phi and omega scans'
_diffrn_radiation_monochromator graphite
_diffrn_radiation_type 'Mo K\a'
_diffrn_radiation_wavelength 0.71073
_diffrn_reflns_av_R_equivalents 0.0235
_diffrn_reflns_av_unetI/netI 0.0240
_diffrn_reflns_limit_h_max 15
_diffrn_reflns_limit_h_min -15
_diffrn_reflns_limit_k_max 12
_diffrn_reflns_limit_k_min -10
_diffrn_reflns_limit_l_max 15
_diffrn_reflns_limit_l_min -15
_diffrn_reflns_number 11542
_diffrn_reflns_theta_full 24.9949
_diffrn_reflns_theta_max 24.99
_diffrn_reflns_theta_min 2.72
_exptl_absorpt_coefficient_mu 0.633
_exptl_absorpt_correction_T_max 0.8839
_exptl_absorpt_correction_T_min 0.8329
_exptl_absorpt_correction_type none
_exptl_crystal_colour 'clear light colourless'
_exptl_crystal_colour_lustre clear
_exptl_crystal_colour_modifier light
_exptl_crystal_colour_primary colourless
_exptl_crystal_density_diffrn 1.5087
_exptl_crystal_density_method 'not measured'
_exptl_crystal_description block
_exptl_crystal_F_000 625.9112
_exptl_crystal_size_max 0.3
_exptl_crystal_size_mid 0.25
_exptl_crystal_size_min 0.2
_refine_diff_density_max 1.3371
_refine_diff_density_min -0.8766
_refine_diff_density_rms 0.1275
_refine_ls_d_res_high 0.8410
_refine_ls_d_res_low 7.4901
_refine_ls_goodness_of_fit_ref 1.0563
_refine_ls_hydrogen_treatment constr
_refine_ls_matrix_type full
_refine_ls_number_constraints 18
_refine_ls_number_parameters 164
_refine_ls_number_reflns 2347
_refine_ls_number_restraints 7
_refine_ls_restrained_S_all 1.0547
_refine_ls_R_factor_all 0.1062
_refine_ls_R_factor_gt 0.0954
_refine_ls_shift/su_max 0.0000
_refine_ls_shift/su_mean 0.0000
_refine_ls_structure_factor_coef Fsqd
_refine_ls_weighting_details 'w=1/[\s^2^(Fo^2^)+(0.1651P)^2^+4.5730P] where P=(Fo^2^+2Fc^2^)/3'
_refine_ls_weighting_scheme calc
_refine_ls_wR_factor_gt 0.2761
_refine_ls_wR_factor_ref 0.2893
_reflns_Friedel_coverage 0.0
_reflns_limit_h_max 13
_reflns_limit_h_min -13
_reflns_limit_k_max 11
_reflns_limit_k_min 0
_reflns_limit_l_max 14
_reflns_limit_l_min 0
_reflns_number_gt 1967
_reflns_number_total 2347
_reflns_threshold_expression I>=2u(I)
_cod_data_source_file c8cc09595g2.cif
_cod_data_source_block T
_cod_original_cell_volume 1339.2(5)
_cod_database_code 7125357
_olex2_refinement_description
;
1. Fixed Uiso
 At 1.2 times of:
  All C(H) groups, All C(H,H) groups, All N(H,H) groups
 At 1.5 times of:
  All C(H,H,H) groups
2. Rigid bond restraints
 C5, C6
 with sigma for 1-2 distances of 0.001 and sigma for 1-3 distances of 0.002
3. Uiso/Uaniso restraints and constraints
C5 \\sim C6: within 2A with sigma of 0.02 and sigma for terminal atoms of 0.04
4. Others
 Fixed Sof: H1(0) H4(0)
5.a Ternary CH refined with riding coordinates:
 C7(H7)
5.b Secondary CH2 refined with riding coordinates:
 C8(H8a,H8b)
5.c Aromatic/amide H refined with riding coordinates:
 C5(H5), C2(H2), C3(H3)
5.d X=CH2 refined with riding coordinates:
 N1(H1a,H1b)
5.e Idealised Me refined as rotating group:
 C12(H12a,H12b,H12c)
;
_olex2_submission_special_instructions 'No special instructions were received'

loop_
_space_group_symop_id
_space_group_symop_operation_xyz
1 x,y,z
2 -x,y+1/2,-z+1/2
3 -x,-y,-z
4 x,-y-1/2,z-1/2

loop_
_atom_site_label
_atom_site_type_symbol
_atom_site_fract_x
_atom_site_fract_y
_atom_site_fract_z
_atom_site_U_iso_or_equiv
_atom_site_adp_type
_atom_site_occupancy
_atom_site_refinement_flags_posn
_atom_site_refinement_flags_adp
_atom_site_disorder_group
S S 0.68328(12) 0.25608(14) -0.15497(12) 0.0476(5) Uani 1.000000 . . .
Cl1 Cl 1.20890(19) 0.0791(3) 0.1714(2) 0.1000(9) Uani 1.000000 . . .
Cl2 Cl 0.9935(2) -0.0454(2) 0.26790(17) 0.0925(8) Uani 1.000000 . . .
C1 C 1.0682(6) 0.1253(7) 0.1133(5) 0.0571(16) Uani 1.000000 . . .
C2 C 1.0594(7) 0.2126(8) 0.0257(6) 0.0671(18) Uani 1.000000 . . .
C3 C 0.9524(7) 0.2580(7) -0.0160(6) 0.0642(18) Uani 1.000000 . . .
C4 C 0.8566(5) 0.2183(6) 0.0269(5) 0.0468(13) Uani 1.000000 . . .
C5 C 0.8675(6) 0.1215(7) 0.1158(5) 0.0604(15) Uani 1.000000 . U 1
C6 C 0.9762(6) 0.0713(6) 0.1598(5) 0.0556(15) Uani 1.000000 . U 1
C7 C 0.7366(6) 0.2802(8) -0.0034(5) 0.0598(17) Uani 1.000000 . . .
H7 H 0.6826(6) 0.2374(8) 0.0431(5) 0.072(2) Uiso 1.000000 R . .
C8 C 0.7362(6) 0.4388(7) 0.0129(5) 0.0586(17) Uani 1.000000 . . .
H8a H 0.7228(6) 0.4613(7) 0.0894(5) 0.070(2) Uiso 1.000000 R . .
H8b H 0.8100(6) 0.4773(7) -0.0005(5) 0.070(2) Uiso 1.000000 R . .
C9 C 0.6419(5) 0.4982(6) -0.0694(5) 0.0462(13) Uani 1.000000 . . .
C10 C 0.6071(4) 0.4136(5) -0.1575(4) 0.0409(12) Uani 1.000000 . . .
C11 C 0.5961(5) 0.6337(6) -0.0592(5) 0.0439(12) Uani 1.000000 . . .
C12 C 0.6082(7) 0.8355(7) 0.0556(7) 0.074(2) Uani 1.000000 . . .
N1 N 0.5275(4) 0.4380(5) -0.2452(4) 0.0541(13) Uani 1.000000 . . .
H1a H 0.5148(4) 0.3777(5) -0.2981(4) 0.0650(16) Uiso 1.000000 R . .
H1b H 0.4890(4) 0.5141(5) -0.2486(4) 0.0650(16) Uiso 1.000000 R . .
O1 O 0.5205(4) 0.6871(4) -0.1230(4) 0.0542(11) Uani 1.000000 . . .
O2 O 0.6485(4) 0.6992(5) 0.0333(4) 0.0594(12) Uani 1.000000 . . .
H5 H 0.8020(6) 0.0906(7) 0.1455(5) 0.0724(18) Uiso 1.000000 R . 1
H2 H 1.1245(7) 0.2414(8) -0.0057(6) 0.080(2) Uiso 1.000000 R . .
H3 H 0.9456(7) 0.3191(7) -0.0766(6) 0.077(2) Uiso 1.000000 R . .
H12a H 0.630(5) 0.8986(14) -0.000(3) 0.111(3) Uiso 1.000000 GR . .
H12b H 0.5257(8) 0.8343(15) 0.053(5) 0.111(3) Uiso 1.000000 GR . .
H12c H 0.642(4) 0.865(3) 0.129(2) 0.111(3) Uiso 1.000000 GR . .

loop_
_atom_site_aniso_label
_atom_site_aniso_U_11
_atom_site_aniso_U_22
_atom_site_aniso_U_33
_atom_site_aniso_U_12
_atom_site_aniso_U_13
_atom_site_aniso_U_23
S 0.0518(9) 0.0386(8) 0.0493(9) 0.0047(6) -0.0073(6) -0.0048(6)
Cl1 0.0722(13) 0.118(2) 0.1045(17) 0.0273(13) -0.0098(11) -0.0084(14)
Cl2 0.144(2) 0.0706(13) 0.0610(12) 0.0161(12) 0.0046(12) 0.0190(9)
C1 0.065(4) 0.051(3) 0.051(3) 0.014(3) -0.009(3) -0.013(3)
C2 0.070(4) 0.060(4) 0.072(4) 0.002(3) 0.013(4) -0.005(3)
C3 0.083(5) 0.052(4) 0.059(4) 0.003(3) 0.015(3) 0.003(3)
C4 0.043(3) 0.044(3) 0.049(3) 0.011(2) -0.009(2) -0.008(2)
C5 0.064(3) 0.061(4) 0.056(3) -0.001(3) 0.007(3) -0.011(3)
C6 0.086(4) 0.041(3) 0.037(3) 0.012(3) -0.004(3) -0.007(2)
C7 0.053(3) 0.073(4) 0.052(3) 0.010(3) -0.001(3) -0.001(3)
C8 0.060(4) 0.051(3) 0.057(4) 0.017(3) -0.022(3) -0.012(3)
C9 0.044(3) 0.041(3) 0.051(3) 0.007(2) -0.007(2) -0.005(2)
C10 0.041(3) 0.036(3) 0.044(3) -0.002(2) 0.000(2) 0.004(2)
C11 0.043(3) 0.036(3) 0.051(3) 0.000(2) -0.001(2) -0.002(2)
C12 0.070(4) 0.052(4) 0.100(6) 0.003(3) 0.011(4) -0.030(4)
N1 0.068(3) 0.037(3) 0.051(3) 0.004(2) -0.020(2) 0.001(2)
O1 0.056(2) 0.040(2) 0.064(2) 0.0063(18) -0.007(2) 0.0063(18)
O2 0.060(3) 0.048(2) 0.067(3) 0.009(2) -0.005(2) -0.019(2)

loop_
_atom_type_symbol
_atom_type_scat_dispersion_real
_atom_type_scat_dispersion_imag
_atom_type_scat_Cromer_Mann_a1
_atom_type_scat_Cromer_Mann_a2
_atom_type_scat_Cromer_Mann_a3
_atom_type_scat_Cromer_Mann_a4
_atom_type_scat_Cromer_Mann_b1
_atom_type_scat_Cromer_Mann_b2
_atom_type_scat_Cromer_Mann_b3
_atom_type_scat_Cromer_Mann_b4
_atom_type_scat_Cromer_Mann_c
_atom_type_scat_source
_atom_type_scat_dispersion_source
C 0.00347 0.00161 2.31000 1.02000 1.58860 0.86500 20.84390 10.20750 0.56870 51.65120 0.215599998832 'International Tables Volume C Table 6.1.1.4 (pp. 500-502)' 'Henke, Gullikson and Davis, At. Data and Nucl. Data Tables, 1993, 54, 2'
Cl 0.14873 0.16029 11.46040 7.19640 6.25560 1.64550 0.01040 1.16620 18.51940 47.77840 -9.55739974976 'International Tables Volume C Table 6.1.1.4 (pp. 500-502)' 'Henke, Gullikson and Davis, At. Data and Nucl. Data Tables, 1993, 54, 2'
H 0.00000 0.00000 0.49300 0.32291 0.14019 0.04081 10.51090 26.12570 3.14236 57.79970 0.0030380000826 'International Tables Volume C Table 6.1.1.4 (pp. 500-502)' 'Henke, Gullikson and Davis, At. Data and Nucl. Data Tables, 1993, 54, 2'
O 0.01158 0.00611 3.04850 2.28680 1.54630 0.86700 13.27710 5.70110 0.32390 32.90890 0.250800013542 'International Tables Volume C Table 6.1.1.4 (pp. 500-502)' 'Henke, Gullikson and Davis, At. Data and Nucl. Data Tables, 1993, 54, 2'
N 0.00653 0.00323 12.21260 3.13220 2.01250 1.16630 0.00570 9.89330 28.99750 0.58260 -11.5290002823 'International Tables Volume C Table 6.1.1.4 (pp. 500-502)' 'Henke, Gullikson and Davis, At. Data and Nucl. Data Tables, 1993, 54, 2'
S 0.12424 0.12443 6.90530 5.20340 1.43790 1.58630 1.46790 22.21510 0.25360 56.17200 0.866900026798 'International Tables Volume C Table 6.1.1.4 (pp. 500-502)' 'Henke, Gullikson and Davis, At. Data and Nucl. Data Tables, 1993, 54, 2'

loop_
_geom_angle_atom_site_label_1
_geom_angle_atom_site_label_2
_geom_angle_atom_site_label_3
_geom_angle
C10 S C7 91.1(3)
C2 C1 Cl1 116.6(6)
C3 C2 C1 118.1(7)
H2 C2 C1 121.0(4)
H2 C2 C3 121.0(4)
C4 C3 C2 122.7(7)
H3 C3 C2 118.7(4)
H3 C3 C4 118.7(4)
C7 C4 C3 125.6(6)
H5 C5 C6 119.7(4)
C1 C6 Cl2 122.0(5)
C4 C7 S 111.9(4)
H7 C7 S 109.6(2)
H7 C7 C4 109.6(4)
C8 C7 S 104.0(4)
C8 C7 C4 112.0(6)
C8 C7 H7 109.6(4)
H8a C8 C7 110.1(4)
H8b C8 C7 110.1(4)
H8b C8 H8a 108.4
C9 C8 C7 108.0(5)
C9 C8 H8a 110.1(3)
C9 C8 H8b 110.1(4)
C10 C9 C8 114.1(5)
C11 C9 C8 123.3(5)
C11 C9 C10 122.6(5)
C9 C10 S 113.7(4)
N1 C10 S 118.0(4)
N1 C10 C9 128.2(5)
O1 C11 C9 126.2(5)
O2 C11 C9 111.1(5)
O2 C11 O1 122.7(5)
H12a C12 O2 109.5
H12b C12 O2 109.5
H12b C12 H12a 109.5
H12c C12 O2 109.5
H12c C12 H12a 109.5
H12c C12 H12b 109.5
H1a N1 C10 120.0
H1b N1 C10 120.0
H1b N1 H1a 120.0
C12 O2 C11 117.0(5)

loop_
_geom_bond_atom_site_label_1
_geom_bond_atom_site_label_2
_geom_bond_distance
S C7 1.859(6)
S C10 1.761(5)
Cl1 C1 1.765(7)
Cl2 C6 1.708(6)
C1 C2 1.338(10)
C1 C6 1.370(10)
C2 C3 1.363(10)
C2 H2 0.9300
C3 C4 1.341(10)
C3 H3 0.9300
C4 C5 1.410(9)
C4 C7 1.529(8)
C5 C6 1.403(9)
C5 H5 0.9300
C7 H7 0.9800
C7 C8 1.544(10)
C8 H8a 0.9700
C8 H8b 0.9700
C8 C9 1.501(7)
C9 C10 1.357(8)
C9 C11 1.424(8)
C10 N1 1.337(7)
C11 O1 1.212(7)
C11 O2 1.354(7)
C12 O2 1.433(8)
C12 H12a 0.9600
C12 H12b 0.9600
C12 H12c 0.9600
N1 H1a 0.8600
N1 H1b 0.8600

loop_
_restr_u_rigid_atom_site_label_1
_restr_u_rigid_atom_site_label_2
_restr_u_rigid_target_weight_param
_restr_u_rigid_u_parallel
_restr_u_rigid_diff
C5 C6 0.0010 0.0650 0.0009

loop_
_restr_u_similar_atom_site_label_1
_restr_u_similar_atom_site_label_2
_restr_u_similar_weight_param
C5 C6 0.0200
